data_1569841
loop_
_publ_author_name
'Jana, Sandipan'
'De, Puja'
'Dey, Chinmay'
'Dey, Somdatta Ghosh'
'Dey, Abhishek'
'Gupta, Sayam Sen'

_publ_section_title
;
 Highly regioselective oxidation of C-H bonds in water using hydrogen
 peroxide by a cytochrome P450 mimicking iron complex.
;
_journal_issue 38
_journal_name_full 'Chemical science'
_journal_page_first 10515
_journal_page_last 10523
_journal_paper_doi 10.1039/d3sc03495j
_journal_volume 14
_journal_year 2023
_chemical_formula_moiety 'C27 H23 Cl Fe N5 O4, 2(C8 H20 N)'
_chemical_formula_sum 'C43 H63 Cl Fe N7 O4'
_chemical_formula_weight 833.30
_space_group_crystal_system orthorhombic
_space_group_IT_number 61
_space_group_name_Hall '-P 2ac 2ab'
_space_group_name_H-M_alt 'P b c a'
_atom_sites_solution_hydrogens geom
_atom_sites_solution_primary dual
_audit_creation_date 2022-01-03
_audit_creation_method
;
Olex2 1.2
(compiled 2018.05.29 svn.r3508 for OlexSys, GUI svn.r5506)
;
_audit_update_record
;
2022-01-03 deposited with the CCDC.	2023-08-29 downloaded from the CCDC.
;
_cell_angle_alpha 90
_cell_angle_beta 90
_cell_angle_gamma 90
_cell_formula_units_Z 8
_cell_length_a 13.9731(5)
_cell_length_b 16.3251(5)
_cell_length_c 37.9097(13)
_cell_measurement_reflns_used 12290
_cell_measurement_temperature 100(2)
_cell_measurement_theta_max 30.543
_cell_measurement_theta_min 2.495
_cell_volume 8647.7(5)
_computing_molecular_graphics 'Olex2 (Dolomanov et al., 2009)'
_computing_publication_material 'Olex2 (Dolomanov et al., 2009)'
_computing_structure_refinement 'ShelXL (Sheldrick, 2015)'
_computing_structure_solution 'ShelXT (Sheldrick, 2015)'
_diffrn_ambient_temperature 100.0
_diffrn_measured_fraction_theta_full 0.999
_diffrn_measured_fraction_theta_max 0.998
_diffrn_measurement_device_type 'CCD area detector'
_diffrn_measurement_method 'phi and omega scans'
_diffrn_radiation_type MoK\a
_diffrn_radiation_wavelength 0.71073
_diffrn_reflns_av_R_equivalents 0.0526
_diffrn_reflns_av_unetI/netI 0.0233
_diffrn_reflns_Laue_measured_fraction_full 0.999
_diffrn_reflns_Laue_measured_fraction_max 0.998
_diffrn_reflns_limit_h_max 19
_diffrn_reflns_limit_h_min -19
_diffrn_reflns_limit_k_max 23
_diffrn_reflns_limit_k_min -23
_diffrn_reflns_limit_l_max 53
_diffrn_reflns_limit_l_min -54
_diffrn_reflns_number 160929
_diffrn_reflns_point_group_measured_fraction_full 0.999
_diffrn_reflns_point_group_measured_fraction_max 0.998
_diffrn_reflns_theta_full 25.242
_diffrn_reflns_theta_max 30.543
_diffrn_reflns_theta_min 2.495
_exptl_absorpt_coefficient_mu 0.460
_exptl_absorpt_correction_type empirical
_exptl_crystal_colour Orange-red
_exptl_crystal_density_diffrn 1.280
_exptl_crystal_density_method 'not measured'
_exptl_crystal_description block
_exptl_crystal_F_000 3560
_exptl_crystal_size_max 0.8
_exptl_crystal_size_mid 0.6
_exptl_crystal_size_min 0.2
_exptl_transmission_factor_max 0.912
_exptl_transmission_factor_min 0.725
_refine_diff_density_max 0.900
_refine_diff_density_min -0.595
_refine_diff_density_rms 0.082
_refine_ls_extinction_method none
_refine_ls_goodness_of_fit_ref 1.082
_refine_ls_hydrogen_treatment constr
_refine_ls_matrix_type full
_refine_ls_number_parameters 516
_refine_ls_number_reflns 13215
_refine_ls_number_restraints 0
_refine_ls_restrained_S_all 1.082
_refine_ls_R_factor_all 0.0389
_refine_ls_R_factor_gt 0.0355
_refine_ls_shift/su_max 0.001
_refine_ls_shift/su_mean 0.000
_refine_ls_structure_factor_coef Fsqd
_refine_ls_weighting_details 'w=1/[\s^2^(Fo^2^)+(0.0427P)^2^+4.4461P] where P=(Fo^2^+2Fc^2^)/3'
_refine_ls_weighting_scheme calc
_refine_ls_wR_factor_gt 0.0911
_refine_ls_wR_factor_ref 0.0929
_reflns_Friedel_coverage 0.000
_reflns_number_gt 12290
_reflns_number_total 13215
_reflns_threshold_expression 'I > 2\s(I)'
_cod_data_source_file d3sc03495j2.cif
_cod_data_source_block s1a
_cod_depositor_comments 'Adding full bibliography for 1569841--1569842.cif.'
_cod_database_code 1569841
_shelx_shelxl_version_number 2018/3
_shelx_space_group_comment
;
The symmetry employed for this shelxl refinement is uniquely defined
by the following loop, which should always be used as a source of
symmetry information in preference to the above space-group names.
They are only intended as comments.
;
_olex2_refinement_description
;
1. Fixed Uiso
 At 1.2 times of:
  All C(H) groups, All C(H,H) groups
 At 1.5 times of:
  All C(H,H,H) groups
2.a Secondary CH2 refined with riding coordinates:
 C42(H42A,H42B), C38(H38A,H38B), C30(H30A,H30B), C40(H40A,H40B), C28(H28A,
 H28B), C32(H32A,H32B), C34(H34A,H34B), C36(H36A,H36B)
2.b Aromatic/amide H refined with riding coordinates:
 C26(H26), C24(H24), C23(H23), C25(H25), C16(H16), C14(H14), C13(H13), C6(H6),
 C15(H15), C22(H22), C7(H7), C8(H8), C10(H10), C9(H9)
2.c Idealised Me refined as rotating group:
 C1(H1A,H1B,H1C), C41(H41A,H41B,H41C), C35(H35A,H35B,H35C), C39(H39A,H39B,
 H39C), C20(H20A,H20B,H20C), C43(H43A,H43B,H43C), C4(H4A,H4B,H4C), C33(H33A,
 H33B,H33C), C31(H31A,H31B,H31C), C37(H37A,H37B,H37C), C29(H29A,H29B,H29C)
;
_olex2_submission_special_instructions 'No special instructions were received'

loop_
_space_group_symop_operation_xyz
'x, y, z'
'-x+1/2, -y, z+1/2'
'-x, y+1/2, -z+1/2'
'x+1/2, -y+1/2, -z'
'-x, -y, -z'
'x-1/2, y, -z-1/2'
'x, -y-1/2, z-1/2'
'-x-1/2, y-1/2, z'

loop_
_atom_site_label
_atom_site_type_symbol
_atom_site_fract_x
_atom_site_fract_y
_atom_site_fract_z
_atom_site_U_iso_or_equiv
_atom_site_adp_type
_atom_site_occupancy
_atom_site_site_symmetry_order
_atom_site_calc_flag
_atom_site_refinement_flags_posn
_atom_site_refinement_flags_adp
_atom_site_refinement_flags_occupancy
_atom_site_disorder_assembly
_atom_site_disorder_group
Fe1 Fe 0.41329(2) 0.38333(2) 0.36748(2) 0.01231(4) Uani 1 1 d . . . . .
Cl1 Cl 0.50024(2) 0.50692(2) 0.37173(2) 0.01828(6) Uani 1 1 d . . . . .
O3 O 0.13093(6) 0.40382(5) 0.36097(2) 0.01981(16) Uani 1 1 d . . . . .
O4 O 0.34466(6) 0.35652(5) 0.47030(2) 0.01775(15) Uani 1 1 d . . . . .
O2 O 0.55850(7) 0.29467(6) 0.28597(2) 0.0271(2) Uani 1 1 d . . . . .
O1 O 0.60255(6) 0.23874(6) 0.41908(2) 0.02293(18) Uani 1 1 d . . . . .
N6 N 0.62982(6) 0.16517(5) 0.20071(2) 0.01429(16) Uani 1 1 d . . . . .
N5 N 0.34528(6) 0.37106(5) 0.41010(2) 0.01325(16) Uani 1 1 d . . . . .
N7 N 0.74695(7) 0.03861(6) 0.44614(2) 0.01657(17) Uani 1 1 d . . . . .
N1 N 0.47606(7) 0.31129(6) 0.44073(2) 0.01455(16) Uani 1 1 d . . . . .
N3 N 0.44066(7) 0.35208(6) 0.32080(2) 0.01598(17) Uani 1 1 d . . . . .
N4 N 0.29252(7) 0.41056(6) 0.34824(2) 0.01446(16) Uani 1 1 d . . . . .
N2 N 0.50944(7) 0.30771(6) 0.37935(2) 0.01464(16) Uani 1 1 d . . . . .
C27 C 0.38352(7) 0.34785(6) 0.44111(3) 0.01331(18) Uani 1 1 d . . . . .
C42 C 0.70058(8) 0.02439(7) 0.48185(3) 0.01727(19) Uani 1 1 d . . . . .
H42A H 0.744113 0.044964 0.500456 0.021 Uiso 1 1 calc R . . . .
H42B H 0.692781 -0.035298 0.485474 0.021 Uiso 1 1 calc R . . . .
C26 C 0.31357(8) 0.53417(7) 0.43522(3) 0.01573(19) Uani 1 1 d . . . . .
H26 H 0.375957 0.511416 0.433419 0.019 Uiso 1 1 calc R . . . .
C24 C 0.21130(9) 0.64798(7) 0.45114(3) 0.0189(2) Uani 1 1 d . . . . .
H24 H 0.203371 0.701197 0.460854 0.023 Uiso 1 1 calc R . . . .
C38 C 0.77527(8) 0.12896(7) 0.44428(3) 0.0194(2) Uani 1 1 d . . . . .
H38A H 0.716397 0.162575 0.445491 0.023 Uiso 1 1 calc R . . . .
H38B H 0.814469 0.142248 0.465272 0.023 Uiso 1 1 calc R . . . .
C21 C 0.23472(7) 0.48849(6) 0.42421(3) 0.01316(18) Uani 1 1 d . . . . .
C23 C 0.13263(8) 0.60421(7) 0.43904(3) 0.0182(2) Uani 1 1 d . . . . .
H23 H 0.070763 0.628276 0.439802 0.022 Uiso 1 1 calc R . . . .
C1 C 0.51229(8) 0.28934(7) 0.47582(3) 0.0190(2) Uani 1 1 d . . . . .
H1A H 0.494625 0.332075 0.492763 0.029 Uiso 1 1 calc GR . . . .
H1B H 0.582130 0.284257 0.474938 0.029 Uiso 1 1 calc GR . . . .
H1C H 0.484300 0.237015 0.483179 0.029 Uiso 1 1 calc GR . . . .
C19 C 0.24519(7) 0.40105(6) 0.40955(3) 0.01336(17) Uani 1 1 d . . . . .
C12 C 0.37225(8) 0.37582(6) 0.29550(3) 0.01656(19) Uani 1 1 d . . . . .
C25 C 0.30189(9) 0.61290(7) 0.44887(3) 0.0183(2) Uani 1 1 d . . . . .
H25 H 0.356217 0.642831 0.456671 0.022 Uiso 1 1 calc R . . . .
C30 C 0.55653(9) 0.23048(7) 0.19144(3) 0.0223(2) Uani 1 1 d . . . . .
H30A H 0.524435 0.248207 0.213439 0.027 Uiso 1 1 calc R . . . .
H30B H 0.590806 0.278538 0.181750 0.027 Uiso 1 1 calc R . . . .
C40 C 0.83390(8) -0.01674(7) 0.44283(3) 0.0192(2) Uani 1 1 d . . . . .
H40A H 0.813667 -0.073927 0.447278 0.023 Uiso 1 1 calc R . . . .
H40B H 0.857742 -0.013833 0.418268 0.023 Uiso 1 1 calc R . . . .
C41 C 0.91556(8) 0.00382(8) 0.46758(3) 0.0222(2) Uani 1 1 d . . . . .
H41A H 0.940324 0.058455 0.461976 0.033 Uiso 1 1 calc GR . . . .
H41B H 0.966741 -0.036707 0.464791 0.033 Uiso 1 1 calc GR . . . .
H41C H 0.892431 0.003010 0.491981 0.033 Uiso 1 1 calc GR . . . .
C28 C 0.68447(8) 0.13577(7) 0.16842(3) 0.01636(19) Uani 1 1 d . . . . .
H28A H 0.729966 0.092599 0.175843 0.020 Uiso 1 1 calc R . . . .
H28B H 0.638490 0.110513 0.151787 0.020 Uiso 1 1 calc R . . . .
C2 C 0.53333(8) 0.28335(6) 0.41199(3) 0.01533(19) Uani 1 1 d . . . . .
C18 C 0.21585(8) 0.40568(6) 0.36992(3) 0.01480(19) Uani 1 1 d . . . . .
C32 C 0.58347(8) 0.08868(7) 0.21603(3) 0.0192(2) Uani 1 1 d . . . . .
H32A H 0.546387 0.061308 0.197153 0.023 Uiso 1 1 calc R . . . .
H32B H 0.634709 0.050531 0.223476 0.023 Uiso 1 1 calc R . . . .
C16 C 0.21024(9) 0.42986(7) 0.28980(3) 0.0194(2) Uani 1 1 d . . . . .
H16 H 0.153246 0.450646 0.300120 0.023 Uiso 1 1 calc R . . . .
C14 C 0.30138(10) 0.39320(8) 0.23807(3) 0.0241(2) Uani 1 1 d . . . . .
H14 H 0.305691 0.388863 0.213130 0.029 Uiso 1 1 calc R . . . .
C17 C 0.28728(8) 0.40652(6) 0.31101(3) 0.01596(19) Uani 1 1 d . . . . .
C34 C 0.69564(8) 0.20595(7) 0.22744(3) 0.0174(2) Uani 1 1 d . . . . .
H34A H 0.719740 0.257699 0.217128 0.021 Uiso 1 1 calc R . . . .
H34B H 0.657430 0.220326 0.248542 0.021 Uiso 1 1 calc R . . . .
C35 C 0.78025(9) 0.15539(8) 0.23909(4) 0.0251(2) Uani 1 1 d . . . . .
H35A H 0.821383 0.143975 0.218735 0.038 Uiso 1 1 calc GR . . . .
H35B H 0.757627 0.103653 0.249203 0.038 Uiso 1 1 calc GR . . . .
H35C H 0.816736 0.185695 0.256897 0.038 Uiso 1 1 calc GR . . . .
C13 C 0.37969(9) 0.37003(7) 0.25885(3) 0.0211(2) Uani 1 1 d . . . . .
H13 H 0.436929 0.350692 0.248196 0.025 Uiso 1 1 calc R . . . .
C6 C 0.66397(9) 0.15390(7) 0.33158(3) 0.0207(2) Uani 1 1 d . . . . .
H6 H 0.718399 0.186634 0.326413 0.025 Uiso 1 1 calc R . . . .
C11 C 0.52289(8) 0.31102(7) 0.31479(3) 0.0178(2) Uani 1 1 d . . . . .
C15 C 0.21805(10) 0.42223(7) 0.25311(3) 0.0234(2) Uani 1 1 d . . . . .
H15 H 0.165658 0.437129 0.238487 0.028 Uiso 1 1 calc R . . . .
C39 C 0.83074(10) 0.15325(8) 0.41155(4) 0.0265(2) Uani 1 1 d . . . . .
H39A H 0.791658 0.142685 0.390575 0.040 Uiso 1 1 calc GR . . . .
H39B H 0.889857 0.121103 0.410212 0.040 Uiso 1 1 calc GR . . . .
H39C H 0.846560 0.211672 0.412711 0.040 Uiso 1 1 calc GR . . . .
C3 C 0.57265(8) 0.28325(7) 0.34967(3) 0.01582(19) Uani 1 1 d . . . . .
C22 C 0.14398(8) 0.52502(7) 0.42575(3) 0.01623(19) Uani 1 1 d . . . . .
H22 H 0.089607 0.495555 0.417670 0.019 Uiso 1 1 calc R . . . .
C5 C 0.58208(8) 0.19030(7) 0.34578(3) 0.01644(19) Uani 1 1 d . . . . .
C20 C 0.17476(8) 0.34208(7) 0.42762(3) 0.01715(19) Uani 1 1 d . . . . .
H20A H 0.186491 0.286129 0.419315 0.026 Uiso 1 1 calc GR . . . .
H20B H 0.109016 0.358087 0.421833 0.026 Uiso 1 1 calc GR . . . .
H20C H 0.183898 0.344456 0.453231 0.026 Uiso 1 1 calc GR . . . .
C43 C 0.60358(8) 0.06548(8) 0.48618(4) 0.0242(2) Uani 1 1 d . . . . .
H43A H 0.557965 0.041446 0.469495 0.036 Uiso 1 1 calc GR . . . .
H43B H 0.609812 0.124283 0.481509 0.036 Uiso 1 1 calc GR . . . .
H43C H 0.580476 0.057192 0.510326 0.036 Uiso 1 1 calc GR . . . .
C7 C 0.66647(11) 0.06961(8) 0.32491(3) 0.0267(3) Uani 1 1 d . . . . .
H7 H 0.722702 0.045377 0.315451 0.032 Uiso 1 1 calc R . . . .
C4 C 0.66902(9) 0.32794(7) 0.35193(4) 0.0231(2) Uani 1 1 d . . . . .
H4A H 0.657877 0.386700 0.355275 0.035 Uiso 1 1 calc GR . . . .
H4B H 0.704947 0.319213 0.330048 0.035 Uiso 1 1 calc GR . . . .
H4C H 0.705797 0.306473 0.371903 0.035 Uiso 1 1 calc GR . . . .
C33 C 0.51792(10) 0.10344(10) 0.24703(4) 0.0302(3) Uani 1 1 d . . . . .
H33A H 0.463955 0.137654 0.239575 0.045 Uiso 1 1 calc GR . . . .
H33B H 0.553369 0.131369 0.265815 0.045 Uiso 1 1 calc GR . . . .
H33C H 0.493865 0.050882 0.255830 0.045 Uiso 1 1 calc GR . . . .
C31 C 0.48043(11) 0.20475(9) 0.16522(4) 0.0338(3) Uani 1 1 d . . . . .
H31A H 0.510775 0.190184 0.142779 0.051 Uiso 1 1 calc GR . . . .
H31B H 0.435699 0.250156 0.161469 0.051 Uiso 1 1 calc GR . . . .
H31C H 0.445597 0.157275 0.174466 0.051 Uiso 1 1 calc GR . . . .
C8 C 0.58746(12) 0.02156(8) 0.33203(3) 0.0288(3) Uani 1 1 d . . . . .
H8 H 0.588952 -0.035504 0.327154 0.035 Uiso 1 1 calc R . . . .
C10 C 0.50360(9) 0.14059(7) 0.35319(3) 0.0207(2) Uani 1 1 d . . . . .
H10 H 0.447567 0.164215 0.363087 0.025 Uiso 1 1 calc R . . . .
C36 C 0.67815(9) 0.02006(9) 0.41628(3) 0.0251(2) Uani 1 1 d . . . . .
H36A H 0.712448 0.026666 0.393602 0.030 Uiso 1 1 calc R . . . .
H36B H 0.625746 0.060852 0.416800 0.030 Uiso 1 1 calc R . . . .
C37 C 0.63457(11) -0.06538(10) 0.41750(4) 0.0323(3) Uani 1 1 d . . . . .
H37A H 0.590404 -0.072248 0.397634 0.048 Uiso 1 1 calc GR . . . .
H37B H 0.599671 -0.072471 0.439709 0.048 Uiso 1 1 calc GR . . . .
H37C H 0.685591 -0.106409 0.415929 0.048 Uiso 1 1 calc GR . . . .
C9 C 0.50596(11) 0.05684(8) 0.34633(3) 0.0257(2) Uani 1 1 d . . . . .
H9 H 0.451701 0.023843 0.351440 0.031 Uiso 1 1 calc R . . . .
C29 C 0.73950(10) 0.20177(8) 0.14910(3) 0.0253(2) Uani 1 1 d . . . . .
H29A H 0.769014 0.178409 0.127919 0.038 Uiso 1 1 calc GR . . . .
H29B H 0.789452 0.223770 0.164576 0.038 Uiso 1 1 calc GR . . . .
H29C H 0.695670 0.245893 0.142296 0.038 Uiso 1 1 calc GR . . . .

loop_
_atom_site_aniso_label
_atom_site_aniso_U_11
_atom_site_aniso_U_22
_atom_site_aniso_U_33
_atom_site_aniso_U_23
_atom_site_aniso_U_13
_atom_site_aniso_U_12
Fe1 0.01411(7) 0.00982(7) 0.01301(7) -0.00049(5) -0.00109(5) 0.00117(5)
Cl1 0.02002(12) 0.01259(11) 0.02223(12) 0.00105(8) -0.00508(9) -0.00177(9)
O3 0.0160(4) 0.0208(4) 0.0226(4) -0.0018(3) -0.0053(3) 0.0028(3)
O4 0.0212(4) 0.0177(4) 0.0144(3) -0.0015(3) -0.0001(3) 0.0045(3)
O2 0.0365(5) 0.0256(4) 0.0194(4) 0.0040(3) 0.0105(4) 0.0091(4)
O1 0.0208(4) 0.0248(4) 0.0232(4) 0.0002(3) -0.0022(3) 0.0116(3)
N6 0.0149(4) 0.0119(4) 0.0161(4) -0.0020(3) 0.0005(3) 0.0012(3)
N5 0.0133(4) 0.0120(4) 0.0144(4) -0.0004(3) -0.0013(3) 0.0034(3)
N7 0.0156(4) 0.0193(4) 0.0148(4) 0.0032(3) -0.0025(3) -0.0008(3)
N1 0.0161(4) 0.0142(4) 0.0133(4) -0.0009(3) -0.0030(3) 0.0045(3)
N3 0.0197(4) 0.0140(4) 0.0143(4) -0.0004(3) 0.0005(3) 0.0007(3)
N4 0.0172(4) 0.0126(4) 0.0136(4) 0.0000(3) -0.0029(3) 0.0004(3)
N2 0.0150(4) 0.0130(4) 0.0158(4) -0.0001(3) 0.0018(3) 0.0032(3)
C27 0.0155(4) 0.0090(4) 0.0154(4) -0.0012(3) -0.0017(3) 0.0017(3)
C42 0.0153(4) 0.0215(5) 0.0150(4) 0.0035(4) -0.0008(4) 0.0007(4)
C26 0.0157(5) 0.0131(4) 0.0184(5) 0.0003(4) -0.0005(4) 0.0013(4)
C24 0.0251(5) 0.0106(4) 0.0210(5) 0.0003(4) 0.0047(4) 0.0016(4)
C38 0.0171(5) 0.0169(5) 0.0241(5) 0.0050(4) -0.0005(4) 0.0016(4)
C21 0.0153(4) 0.0108(4) 0.0133(4) 0.0003(3) 0.0007(3) 0.0021(3)
C23 0.0183(5) 0.0140(5) 0.0223(5) 0.0017(4) 0.0052(4) 0.0046(4)
C1 0.0223(5) 0.0189(5) 0.0159(5) -0.0008(4) -0.0063(4) 0.0060(4)
C19 0.0134(4) 0.0108(4) 0.0159(4) -0.0004(3) -0.0017(3) 0.0020(3)
C12 0.0229(5) 0.0117(4) 0.0151(5) 0.0002(3) -0.0012(4) -0.0031(4)
C25 0.0209(5) 0.0125(5) 0.0214(5) -0.0003(4) -0.0002(4) -0.0012(4)
C30 0.0224(5) 0.0182(5) 0.0263(6) -0.0051(4) -0.0045(4) 0.0086(4)
C40 0.0206(5) 0.0169(5) 0.0203(5) -0.0010(4) 0.0020(4) 0.0018(4)
C41 0.0170(5) 0.0243(6) 0.0252(6) 0.0002(4) -0.0008(4) 0.0074(4)
C28 0.0197(5) 0.0133(4) 0.0161(5) -0.0022(4) 0.0029(4) 0.0006(4)
C2 0.0154(4) 0.0122(4) 0.0184(5) -0.0013(3) -0.0002(4) 0.0023(3)
C18 0.0181(5) 0.0095(4) 0.0168(5) -0.0011(3) -0.0029(4) 0.0014(4)
C32 0.0196(5) 0.0182(5) 0.0198(5) 0.0002(4) 0.0020(4) -0.0048(4)
C16 0.0244(5) 0.0143(5) 0.0196(5) 0.0029(4) -0.0068(4) -0.0030(4)
C14 0.0383(7) 0.0191(5) 0.0148(5) 0.0021(4) -0.0048(5) -0.0083(5)
C17 0.0219(5) 0.0111(4) 0.0149(4) 0.0009(3) -0.0028(4) -0.0023(4)
C34 0.0172(5) 0.0166(5) 0.0184(5) -0.0051(4) -0.0014(4) -0.0003(4)
C35 0.0220(5) 0.0270(6) 0.0262(6) -0.0060(5) -0.0076(5) 0.0047(5)
C13 0.0309(6) 0.0169(5) 0.0155(5) 0.0002(4) 0.0008(4) -0.0047(4)
C6 0.0236(5) 0.0183(5) 0.0201(5) -0.0001(4) 0.0037(4) 0.0050(4)
C11 0.0234(5) 0.0118(4) 0.0181(5) 0.0016(4) 0.0045(4) 0.0005(4)
C15 0.0323(6) 0.0189(5) 0.0190(5) 0.0046(4) -0.0095(4) -0.0063(5)
C39 0.0265(6) 0.0246(6) 0.0284(6) 0.0086(5) 0.0034(5) -0.0027(5)
C3 0.0161(4) 0.0127(4) 0.0187(5) -0.0003(4) 0.0038(4) 0.0017(4)
C22 0.0144(4) 0.0143(4) 0.0200(5) 0.0001(4) 0.0019(4) 0.0016(4)
C5 0.0199(5) 0.0129(4) 0.0165(5) 0.0000(4) 0.0010(4) 0.0018(4)
C20 0.0166(5) 0.0127(4) 0.0221(5) 0.0010(4) -0.0001(4) -0.0007(4)
C43 0.0147(5) 0.0294(6) 0.0284(6) 0.0050(5) 0.0015(4) 0.0026(4)
C7 0.0395(7) 0.0205(5) 0.0203(5) -0.0017(4) 0.0050(5) 0.0116(5)
C4 0.0194(5) 0.0183(5) 0.0316(6) -0.0031(4) 0.0059(4) -0.0031(4)
C33 0.0244(6) 0.0401(7) 0.0260(6) 0.0046(5) 0.0089(5) -0.0001(5)
C31 0.0310(7) 0.0311(7) 0.0394(8) -0.0089(6) -0.0158(6) 0.0123(6)
C8 0.0551(9) 0.0128(5) 0.0186(5) -0.0015(4) 0.0012(5) 0.0027(5)
C10 0.0237(5) 0.0165(5) 0.0218(5) 0.0002(4) 0.0027(4) -0.0014(4)
C36 0.0247(6) 0.0335(6) 0.0171(5) 0.0045(5) -0.0071(4) -0.0071(5)
C37 0.0359(7) 0.0360(7) 0.0250(6) -0.0004(5) -0.0070(5) -0.0136(6)
C9 0.0392(7) 0.0166(5) 0.0212(5) 0.0010(4) -0.0001(5) -0.0067(5)
C29 0.0317(6) 0.0220(6) 0.0221(5) 0.0022(4) 0.0073(5) -0.0039(5)

loop_
_atom_type_symbol
_atom_type_description
_atom_type_scat_dispersion_real
_atom_type_scat_dispersion_imag
_atom_type_scat_source
C C 0.0033 0.0016 'International Tables Vol C Tables 4.2.6.8 and 6.1.1.4'
H H 0.0000 0.0000 'International Tables Vol C Tables 4.2.6.8 and 6.1.1.4'
Cl Cl 0.1484 0.1585 'International Tables Vol C Tables 4.2.6.8 and 6.1.1.4'
Fe Fe 0.3463 0.8444 'International Tables Vol C Tables 4.2.6.8 and 6.1.1.4'
N N 0.0061 0.0033 'International Tables Vol C Tables 4.2.6.8 and 6.1.1.4'
O O 0.0106 0.0060 'International Tables Vol C Tables 4.2.6.8 and 6.1.1.4'

loop_
_geom_angle_atom_site_label_1
_geom_angle_atom_site_label_2
_geom_angle_atom_site_label_3
_geom_angle
_geom_angle_site_symmetry_1
_geom_angle_site_symmetry_3
_geom_angle_publ_flag
N5 Fe1 Cl1 106.97(3) . . ?
N5 Fe1 N4 84.59(4) . . ?
N3 Fe1 Cl1 101.03(3) . . ?
N3 Fe1 N5 151.64(4) . . ?
N3 Fe1 N4 83.24(4) . . ?
N4 Fe1 Cl1 106.54(3) . . ?
N2 Fe1 Cl1 100.21(3) . . ?
N2 Fe1 N5 94.90(4) . . ?
N2 Fe1 N3 84.36(4) . . ?
N2 Fe1 N4 152.20(4) . . ?
C30 N6 C28 111.96(9) . . ?
C30 N6 C32 112.15(9) . . ?
C30 N6 C34 104.73(8) . . ?
C28 N6 C32 105.19(8) . . ?
C28 N6 C34 111.76(8) . . ?
C34 N6 C32 111.22(9) . . ?
C27 N5 Fe1 125.34(7) . . ?
C27 N5 C19 118.68(9) . . ?
C19 N5 Fe1 115.38(6) . . ?
C42 N7 C38 107.40(9) . . ?
C42 N7 C40 108.90(8) . . ?
C40 N7 C38 111.28(9) . . ?
C36 N7 C42 111.39(9) . . ?
C36 N7 C38 108.81(9) . . ?
C36 N7 C40 109.06(9) . . ?
C27 N1 C1 113.97(9) . . ?
C27 N1 C2 130.61(9) . . ?
C2 N1 C1 114.87(9) . . ?
C12 N3 Fe1 115.34(7) . . ?
C11 N3 Fe1 117.82(8) . . ?
C11 N3 C12 126.83(10) . . ?
C18 N4 Fe1 117.30(7) . . ?
C18 N4 C17 124.22(9) . . ?
C17 N4 Fe1 114.83(7) . . ?
C2 N2 Fe1 126.39(7) . . ?
C2 N2 C3 118.10(9) . . ?
C3 N2 Fe1 114.86(7) . . ?
O4 C27 N5 124.98(10) . . ?
O4 C27 N1 117.02(9) . . ?
N5 C27 N1 118.00(9) . . ?
N7 C42 C43 114.13(9) . . ?
C21 C26 C25 120.75(10) . . ?
C23 C24 C25 119.18(10) . . ?
C39 C38 N7 114.99(10) . . ?
C26 C21 C19 121.94(9) . . ?
C26 C21 C22 118.32(9) . . ?
C22 C21 C19 119.71(9) . . ?
C24 C23 C22 120.37(10) . . ?
N5 C19 C21 113.03(8) . . ?
N5 C19 C18 106.13(8) . . ?
N5 C19 C20 113.01(8) . . ?
C21 C19 C18 106.14(8) . . ?
C20 C19 C21 111.03(8) . . ?
C20 C19 C18 106.94(9) . . ?
N3 C12 C17 112.55(9) . . ?
C13 C12 N3 127.47(11) . . ?
C13 C12 C17 119.96(11) . . ?
C24 C25 C26 120.56(11) . . ?
C31 C30 N6 115.48(10) . . ?
C41 C40 N7 114.79(9) . . ?
C29 C28 N6 114.84(9) . . ?
O1 C2 N1 117.37(10) . . ?
O1 C2 N2 124.60(10) . . ?
N2 C2 N1 118.04(9) . . ?
O3 C18 N4 126.56(10) . . ?
O3 C18 C19 121.10(10) . . ?
N4 C18 C19 112.33(9) . . ?
C33 C32 N6 115.11(10) . . ?
C17 C16 C15 119.18(12) . . ?
C15 C14 C13 121.29(11) . . ?
N4 C17 C12 112.78(9) . . ?
C16 C17 N4 126.99(11) . . ?
C16 C17 C12 120.23(10) . . ?
C35 C34 N6 115.43(9) . . ?
C12 C13 C14 118.90(12) . . ?
C5 C6 C7 120.55(12) . . ?
O2 C11 N3 127.04(11) . . ?
O2 C11 C3 120.60(10) . . ?
N3 C11 C3 112.36(9) . . ?
C14 C15 C16 120.43(11) . . ?
N2 C3 C11 107.38(9) . . ?
N2 C3 C5 113.01(9) . . ?
N2 C3 C4 110.61(9) . . ?
C5 C3 C11 104.16(9) . . ?
C5 C3 C4 113.67(9) . . ?
C4 C3 C11 107.46(9) . . ?
C23 C22 C21 120.76(10) . . ?
C6 C5 C3 121.97(10) . . ?
C10 C5 C6 118.33(11) . . ?
C10 C5 C3 119.37(10) . . ?
C8 C7 C6 120.21(12) . . ?
C7 C8 C9 119.81(11) . . ?
C9 C10 C5 121.05(12) . . ?
N7 C36 C37 114.45(10) . . ?
C8 C9 C10 120.03(12) . . ?

loop_
_geom_bond_atom_site_label_1
_geom_bond_atom_site_label_2
_geom_bond_distance
_geom_bond_site_symmetry_2
_geom_bond_publ_flag
Fe1 Cl1 2.3606(3) . ?
Fe1 N5 1.8850(9) . ?
Fe1 N3 1.8810(9) . ?
Fe1 N4 1.8915(9) . ?
Fe1 N2 1.8793(9) . ?
O3 C18 1.2345(13) . ?
O4 C27 1.2404(13) . ?
O2 C11 1.2299(14) . ?
O1 C2 1.2402(13) . ?
N6 C30 1.5195(14) . ?
N6 C28 1.5205(14) . ?
N6 C32 1.5219(14) . ?
N6 C34 1.5219(14) . ?
N5 C27 1.3460(13) . ?
N5 C19 1.4819(13) . ?
N7 C42 1.5188(14) . ?
N7 C38 1.5287(15) . ?
N7 C40 1.5192(15) . ?
N7 C36 1.5159(15) . ?
N1 C27 1.4243(13) . ?
N1 C1 1.4675(14) . ?
N1 C2 1.4267(14) . ?
N3 C12 1.4085(14) . ?
N3 C11 1.3495(14) . ?
N4 C18 1.3525(14) . ?
N4 C17 1.4147(13) . ?
N2 C2 1.3419(14) . ?
N2 C3 1.4851(14) . ?
C42 C43 1.5212(16) . ?
C26 C21 1.3945(15) . ?
C26 C25 1.3951(15) . ?
C24 C23 1.3891(17) . ?
C24 C25 1.3920(16) . ?
C38 C39 1.5158(17) . ?
C21 C19 1.5388(14) . ?
C21 C22 1.4024(14) . ?
C23 C22 1.3964(15) . ?
C19 C18 1.5591(15) . ?
C19 C20 1.5377(15) . ?
C12 C17 1.4166(16) . ?
C12 C13 1.3964(15) . ?
C30 C31 1.5149(18) . ?
C40 C41 1.5149(17) . ?
C28 C29 1.5128(16) . ?
C32 C33 1.5095(17) . ?
C16 C17 1.3968(15) . ?
C16 C15 1.4004(17) . ?
C14 C13 1.4005(18) . ?
C14 C15 1.380(2) . ?
C34 C35 1.5080(16) . ?
C6 C5 1.3971(15) . ?
C6 C7 1.3994(17) . ?
C11 C3 1.5613(16) . ?
C3 C5 1.5303(15) . ?
C3 C4 1.5339(16) . ?
C5 C10 1.3929(16) . ?
C7 C8 1.381(2) . ?
C8 C9 1.386(2) . ?
C10 C9 1.3922(16) . ?
C36 C37 1.5227(19) . ?
